data_1570656
loop_
_publ_author_name
'Ort&#xed;n-Rubio, Borja'
'Rostoll-Berenguer, Jaume'
'Vila, Carlos'
'Proserpio, Davide M.'
'Guillerm, Vincent'
'Juanhuix, Judith'
'Imaz, Inhar'
'Maspoch, Daniel'

_publ_section_title
;
 Net-clipping as a top-down approach for the prediction of topologies of
 MOFs built from reduced-symmetry linkers.
;
_journal_issue 45
_journal_name_full 'Chemical science'
_journal_page_first 12984
_journal_page_last 12994
_journal_paper_doi 10.1039/d3sc04406h
_journal_volume 14
_journal_year 2023
_chemical_formula_structural icn3
_chemical_formula_sum S
_space_group_IT_number 20
_space_group_name_Hall 'C 2c 2'
_space_group_name_H-M_alt 'C 2 2 21'
_symmetry_Int_Tables_number 20
_symmetry_space_group_name_H-M 'C 2 2 21'
_audit_creation_date 2023-08-20
_audit_creation_method ToposPro
_cell_angle_alpha 90
_cell_angle_beta 90
_cell_angle_gamma 90
_cell_formula_units_Z 24
_cell_length_a 4.20442
_cell_length_b 3.37278
_cell_length_c 3.16417
_cell_volume 44.870
_refine_ls_R_factor_all 0
_cod_data_source_file d3sc04406h1.cif
_cod_data_source_block 3-TOPOS_icn3
_cod_original_cell_volume 44.86978
_cod_database_code 1570656

loop_
_space_group_symop_id
_space_group_symop_operation_xyz
1 x,y,z
2 -x,-y,1/2+z
3 x,-y,-z
4 -x,y,1/2-z
5 1/2+x,1/2+y,z
6 1/2-x,1/2-y,1/2+z
7 1/2+x,1/2-y,-z
8 1/2-x,1/2+y,1/2-z

loop_
_atom_site_label
_atom_site_type_symbol
_atom_site_symmetry_multiplicity
_atom_site_fract_x
_atom_site_fract_y
_atom_site_fract_z
_atom_site_occupancy
S1 S 8 0.16629 0.21145 0.42947 1.0000
S2 S 8 0.16710 0.16920 0.11637 1.0000
S3 S 4 0.99221 0.00000 0.00000 1.0000
S4 S 4 0.34063 0.00000 0.00000 1.0000

loop_
_topol_atom.id
_topol_atom.node_id
_topol_atom.atom_label
_topol_atom.element_symbol
1 1 S1 S
2 2 S2 S
3 3 S3 S
4 4 S4 S

loop_
_topol_node.id
_topol_node.label
1 S1
2 S2
3 S3
4 S4

loop_
_topol_link.node_id_1
_topol_link.node_id_2
_topol_link.distance
_topol_link.symop_id_1
_topol_link.translation_1_x
_topol_link.translation_1_y
_topol_link.translation_1_z
_topol_link.symop_id_2
_topol_link.translation_2_x
_topol_link.translation_2_y
_topol_link.translation_2_z
_topol_link.type
_topol_link.multiplicity
_topol_link.voronoi_solid_angle
1 4 0.9989 1 0 0 0 6 0 0 0 v 8 0.00
1 2 1.0009 1 0 0 0 1 0 0 0 v 8 0.00
1 2 1.0012 1 0 0 0 6 0 0 0 v 8 0.00
1 3 1.0013 1 0 0 0 2 1 0 0 v 8 0.00
2 4 0.9968 1 0 0 0 1 0 0 0 v 8 0.00
2 3 1.0010 1 0 0 0 1 -1 0 0 v 8 0.00
